data_9003416
loop_
_publ_author_name
'Thompson, R. M.'
'Downs, R. T.'

_publ_section_title
;Model pyroxenes II: Structural variation as a function of tetrahedral
 rotation model hedenbergite after Zhang et al. (1997) with O3-O3-O3 angle =
 164.4 and model oxygen radius = 1.332
;
_journal_name_full 'American Mineralogist'
_journal_page_first 614
_journal_page_last 628
_journal_volume 89
_journal_year 2004
_chemical_formula_sum 'Ca Fe O6 Si2'
_chemical_name_mineral Pyroxene-ideal
_space_group_IT_number 15
_symmetry_space_group_name_Hall '-C 2yc'
_symmetry_space_group_name_H-M 'C 1 2/c 1'
_cell_angle_alpha 90
_cell_angle_beta 108.4
_cell_angle_gamma 90
_cell_length_a 9.828
_cell_length_b 9.142
_cell_length_c 5.278
_cell_formula_units_Z 4
_cell_volume 449.972
_database_code_amcsd 0003505
_exptl_crystal_density_diffrn 3.662
_cod_original_formula_sum 'Fe Ca Si2 O6'
_cod_database_code 9003416

loop_
_space_group_symop_operation_xyz
x,y,z
1/2+x,1/2+y,z
x,-y,1/2+z
1/2+x,1/2-y,1/2+z
-x,y,1/2-z
1/2-x,1/2+y,1/2-z
-x,-y,-z
1/2-x,1/2-y,-z

loop_
_atom_site_label
_atom_site_fract_x
_atom_site_fract_y
_atom_site_fract_z
Fe 0.00000 0.91667 0.25000
Ca 0.00000 0.25000 0.25000
Si 0.30830 0.08333 0.26440
O1 0.13340 0.08333 0.16170
O2 0.36660 0.25000 0.33830
O3 0.36660 0.01980 0.02890

loop_
_cod_related_entry_id
_cod_related_entry_database
_cod_related_entry_code
1 AMCSD 0003505
